data_2230982
loop_
_publ_author_name
'Li, Hai-Yan'
'Zhao, Dan'

_publ_section_title
;
 A new langbeinite-type phosphate: K~2~AlSn(PO~4~)~3~
;
_journal_coeditor_code FI2112
_journal_issue 10
_journal_name_full 'Acta Crystallographica, Section E'
_journal_page_first i56
_journal_page_last i56
_journal_paper_doi 10.1107/S1600536811037263
_journal_volume 67
_journal_year 2011
_chemical_formula_iupac 'K2 Al Sn (P O4)3'
_chemical_formula_sum 'Al K2 O12 P3 Sn'
_chemical_formula_weight 508.78
_chemical_name_systematic
;
Dipotassium aluminium tin(IV) tris[phosphate(V)]
;
_space_group_IT_number 198
_symmetry_cell_setting cubic
_symmetry_space_group_name_Hall 'P 2ac 2ab 3'
_symmetry_space_group_name_H-M 'P 21 3'
_atom_sites_solution_primary direct
_atom_sites_solution_secondary difmap
_audit_creation_method SHELXL-97
_cell_angle_alpha 90.00
_cell_angle_beta 90.00
_cell_angle_gamma 90.00
_cell_formula_units_Z 4
_cell_length_a 9.7980(8)
_cell_length_b 9.7980(8)
_cell_length_c 9.7980(8)
_cell_measurement_reflns_used 2030
_cell_measurement_temperature 296(2)
_cell_measurement_theta_max 28.49
_cell_measurement_theta_min 3.60
_cell_volume 940.62(13)
_computing_cell_refinement 'SAINT (Bruker, 2008)'
_computing_data_collection 'APEX2 (Bruker, 2008)'
_computing_data_reduction 'SAINT (Bruker, 2008)'
_computing_molecular_graphics 'SHELXTL (Sheldrick, 2008)'
_computing_publication_material 'SHELXTL (Sheldrick, 2008)'
_computing_structure_refinement 'SHELXL97 (Sheldrick, 2008)'
_computing_structure_solution 'SHELXS97 (Sheldrick, 2008)'
_diffrn_ambient_temperature 296(2)
_diffrn_detector_area_resol_mean 83.33
_diffrn_measured_fraction_theta_full 1.000
_diffrn_measured_fraction_theta_max 1.000
_diffrn_measurement_device_type 'Bruker SMART APEXII CCD area-detector'
_diffrn_measurement_method \w
_diffrn_radiation_monochromator graphite
_diffrn_radiation_source 'fine-focus sealed tube'
_diffrn_radiation_type MoK\a
_diffrn_radiation_wavelength 0.71073
_diffrn_reflns_av_R_equivalents 0.0647
_diffrn_reflns_av_sigmaI/netI 0.0404
_diffrn_reflns_limit_h_max 6
_diffrn_reflns_limit_h_min -13
_diffrn_reflns_limit_k_max 12
_diffrn_reflns_limit_k_min -12
_diffrn_reflns_limit_l_max 10
_diffrn_reflns_limit_l_min -12
_diffrn_reflns_number 6146
_diffrn_reflns_theta_full 28.49
_diffrn_reflns_theta_max 28.49
_diffrn_reflns_theta_min 2.94
_exptl_absorpt_coefficient_mu 4.278
_exptl_absorpt_correction_T_max 0.8146
_exptl_absorpt_correction_T_min 0.5663
_exptl_absorpt_correction_type multi-scan
_exptl_absorpt_process_details '(SADABS; Sheldrick, 1996)'
_exptl_crystal_colour colourless
_exptl_crystal_density_diffrn 3.593
_exptl_crystal_density_method 'not measured'
_exptl_crystal_description prism
_exptl_crystal_F_000 968
_exptl_crystal_size_max 0.15
_exptl_crystal_size_mid 0.05
_exptl_crystal_size_min 0.05
_refine_diff_density_max 0.530
_refine_diff_density_min -0.598
_refine_ls_abs_structure_details 'Flack (1983), 340 Friedel pairs'
_refine_ls_abs_structure_Flack -0.05(7)
_refine_ls_extinction_coef 0.0076(10)
_refine_ls_extinction_expression Fc^*^=kFc[1+0.001xFc^2^\l^3^/sin(2\q)]^-1/4^
_refine_ls_extinction_method 'SHELXTL (Sheldrick, 2008)'
_refine_ls_goodness_of_fit_ref 1.179
_refine_ls_matrix_type full
_refine_ls_number_parameters 59
_refine_ls_number_reflns 811
_refine_ls_number_restraints 0
_refine_ls_restrained_S_all 1.179
_refine_ls_R_factor_all 0.0308
_refine_ls_R_factor_gt 0.0287
_refine_ls_shift/su_max 0.000
_refine_ls_shift/su_mean 0.000
_refine_ls_structure_factor_coef Fsqd
_refine_ls_weighting_details 'calc w=1/[\s^2^(Fo^2^)+(0.0208P)^2^+3.2535P] where P=(Fo^2^+2Fc^2^)/3'
_refine_ls_weighting_scheme calc
_refine_ls_wR_factor_gt 0.0735
_refine_ls_wR_factor_ref 0.0740
_reflns_number_gt 782
_reflns_number_total 811
_reflns_threshold_expression I>2sigma(I)
_cod_data_source_file fi2112.cif
_cod_data_source_block I
_cod_database_code 2230982
_cod_database_fobs_code 2230982

loop_
_symmetry_equiv_pos_as_xyz
'x, y, z'
'z, x, y'
'y, z, x'
'-y+1/2, -z, x+1/2'
'z+1/2, -x+1/2, -y'
'-y, z+1/2, -x+1/2'
'-z+1/2, -x, y+1/2'
'-z, x+1/2, -y+1/2'
'y+1/2, -z+1/2, -x'
'-x+1/2, -y, z+1/2'
'x+1/2, -y+1/2, -z'
'-x, y+1/2, -z+1/2'

loop_
_atom_site_type_symbol
_atom_site_label
_atom_site_fract_x
_atom_site_fract_y
_atom_site_fract_z
_atom_site_U_iso_or_equiv
_atom_site_adp_type
_atom_site_calc_flag
_atom_site_refinement_flags
_atom_site_occupancy
_atom_site_symmetry_multiplicity
Sn Sn1 0.39682(6) 0.60318(6) 0.10318(6) 0.0091(2) Uani d SP 0.50 3
Sn Sn2 0.16412(6) 0.16412(6) 0.16412(6) 0.0104(2) Uani d SP 0.50 3
Al Al1 0.39682(6) 0.60318(6) 0.10318(6) 0.0091(2) Uani d SP 0.50 3
Al Al2 0.16412(6) 0.16412(6) 0.16412(6) 0.0104(2) Uani d SP 0.50 3
P P1 0.47928(15) 0.29006(15) 0.12495(15) 0.0133(3) Uani d . 1 1
K K1 0.18221(14) 0.81779(14) 0.31779(14) 0.0268(5) Uani d S 1 3
K K2 0.54175(17) -0.04175(17) 0.04175(17) 0.0305(6) Uani d S 1 3
O O1 0.3329(4) 0.2484(4) 0.1004(5) 0.0231(9) Uani d . 1 1
O O2 0.4861(4) 0.4378(4) 0.1734(5) 0.0198(9) Uani d . 1 1
O O3 0.5491(5) 0.1991(4) 0.2297(4) 0.0214(9) Uani d . 1 1
O O4 0.5569(5) 0.2684(5) -0.0094(5) 0.0276(11) Uani d . 1 1

loop_
_atom_site_aniso_label
_atom_site_aniso_U_11
_atom_site_aniso_U_22
_atom_site_aniso_U_33
_atom_site_aniso_U_12
_atom_site_aniso_U_13
_atom_site_aniso_U_23
Sn1 0.0091(2) 0.0091(2) 0.0091(2) 0.0000(2) 0.0000(2) 0.0000(2)
Sn2 0.0104(2) 0.0104(2) 0.0104(2) -0.0010(2) -0.0010(2) -0.0010(2)
Al1 0.0091(2) 0.0091(2) 0.0091(2) 0.0000(2) 0.0000(2) 0.0000(2)
Al2 0.0104(2) 0.0104(2) 0.0104(2) -0.0010(2) -0.0010(2) -0.0010(2)
P1 0.0142(7) 0.0131(7) 0.0126(7) 0.0002(5) -0.0001(5) 0.0010(5)
K1 0.0268(5) 0.0268(5) 0.0268(5) 0.0031(6) 0.0031(6) -0.0031(6)
K2 0.0305(6) 0.0305(6) 0.0305(6) 0.0013(6) -0.0013(6) 0.0013(6)
O1 0.016(2) 0.024(2) 0.030(2) -0.0048(18) -0.006(2) 0.0024(19)
O2 0.021(2) 0.014(2) 0.025(2) -0.0009(16) -0.0065(19) -0.0067(17)
O3 0.025(2) 0.021(2) 0.018(2) -0.0001(18) -0.0077(18) 0.0088(18)
O4 0.038(3) 0.028(3) 0.017(2) 0.007(2) 0.011(2) 0.003(2)

loop_
_atom_type_symbol
_atom_type_description
_atom_type_scat_dispersion_real
_atom_type_scat_dispersion_imag
_atom_type_scat_source
O O 0.0106 0.0060 'International Tables Vol C Tables 4.2.6.8 and 6.1.1.4'
Al Al 0.0645 0.0514 'International Tables Vol C Tables 4.2.6.8 and 6.1.1.4'
P P 0.1023 0.0942 'International Tables Vol C Tables 4.2.6.8 and 6.1.1.4'
K K 0.2009 0.2494 'International Tables Vol C Tables 4.2.6.8 and 6.1.1.4'
Sn Sn -0.6537 1.4246 'International Tables Vol C Tables 4.2.6.8 and 6.1.1.4'

loop_
_geom_angle_atom_site_label_1
_geom_angle_atom_site_label_2
_geom_angle_atom_site_label_3
_geom_angle_site_symmetry_1
_geom_angle_site_symmetry_3
_geom_angle
O3 Sn1 O3 12_655 2 87.42(19)
O3 Sn1 O3 12_655 4_564 87.42(19)
O3 Sn1 O3 2 4_564 87.42(19)
O3 Sn1 O2 12_655 7_564 175.0(2)
O3 Sn1 O2 2 7_564 89.00(17)
O3 Sn1 O2 4_564 7_564 88.90(18)
O3 Sn1 O2 12_655 6_655 88.90(19)
O3 Sn1 O2 2 6_655 175.0(2)
O3 Sn1 O2 4_564 6_655 89.00(17)
O2 Sn1 O2 7_564 6_655 94.46(18)
O3 Sn1 O2 12_655 . 88.99(17)
O3 Sn1 O2 2 . 88.90(18)
O3 Sn1 O2 4_564 . 175.0(2)
O2 Sn1 O2 7_564 . 94.46(18)
O2 Sn1 O2 6_655 . 94.45(18)
O3 Sn1 K1 12_655 . 52.93(13)
O3 Sn1 K1 2 . 52.93(13)
O3 Sn1 K1 4_564 . 52.93(13)
O2 Sn1 K1 7_564 . 122.05(13)
O2 Sn1 K1 6_655 . 122.05(13)
O2 Sn1 K1 . . 122.05(13)
O3 Sn1 K2 12_655 2 129.38(14)
O3 Sn1 K2 2 2 51.14(14)
O3 Sn1 K2 4_564 2 66.00(13)
O2 Sn1 K2 7_564 2 45.73(13)
O2 Sn1 K2 6_655 2 130.02(13)
O2 Sn1 K2 . 2 114.01(13)
K1 Sn1 K2 . 2 77.229(18)
O3 Sn1 K2 12_655 1_565 66.00(13)
O3 Sn1 K2 2 1_565 129.38(14)
O3 Sn1 K2 4_564 1_565 51.14(14)
O2 Sn1 K2 7_564 1_565 114.01(13)
O2 Sn1 K2 6_655 1_565 45.73(13)
O2 Sn1 K2 . 1_565 130.02(13)
K1 Sn1 K2 . 1_565 77.229(18)
K2 Sn1 K2 2 1_565 115.259(13)
O3 Sn1 K2 12_655 7_565 51.14(14)
O3 Sn1 K2 2 7_565 66.00(13)
O3 Sn1 K2 4_564 7_565 129.38(14)
O2 Sn1 K2 7_564 7_565 130.02(13)
O2 Sn1 K2 6_655 7_565 114.01(13)
O2 Sn1 K2 . 7_565 45.73(13)
K1 Sn1 K2 . 7_565 77.229(18)
K2 Sn1 K2 2 7_565 115.259(13)
K2 Sn1 K2 1_565 7_565 115.259(13)
O1 Sn2 O1 . 2 92.8(2)
O1 Sn2 O1 . 3 92.8(2)
O1 Sn2 O1 2 3 92.8(2)
O1 Sn2 O4 . 11_455 93.7(2)
O1 Sn2 O4 2 11_455 82.5(2)
O1 Sn2 O4 3 11_455 172.2(2)
O1 Sn2 O4 . 8_545 172.2(2)
O1 Sn2 O4 2 8_545 93.7(2)
O1 Sn2 O4 3 8_545 82.5(2)
O4 Sn2 O4 11_455 8_545 91.5(2)
O1 Sn2 O4 . 4_554 82.5(2)
O1 Sn2 O4 2 4_554 172.2(2)
O1 Sn2 O4 3 4_554 93.7(2)
O4 Sn2 O4 11_455 4_554 91.5(2)
O4 Sn2 O4 8_545 4_554 91.5(2)
O1 Sn2 K1 . 3_455 128.15(13)
O1 Sn2 K1 2 3_455 49.01(14)
O1 Sn2 K1 3 3_455 118.40(13)
O4 Sn2 K1 11_455 3_455 53.89(16)
O4 Sn2 K1 8_545 3_455 59.65(16)
O4 Sn2 K1 4_554 3_455 130.31(15)
O1 Sn2 K1 . 1_545 118.40(13)
O1 Sn2 K1 2 1_545 128.15(13)
O1 Sn2 K1 3 1_545 49.01(14)
O4 Sn2 K1 11_455 1_545 130.31(15)
O4 Sn2 K1 8_545 1_545 53.89(16)
O4 Sn2 K1 4_554 1_545 59.65(16)
K1 Sn2 K1 3_455 1_545 113.210(15)
O1 Sn2 K1 . 2_554 49.01(14)
O1 Sn2 K1 2 2_554 118.40(13)
O1 Sn2 K1 3 2_554 128.15(13)
O4 Sn2 K1 11_455 2_554 59.65(16)
O4 Sn2 K1 8_545 2_554 130.31(15)
O4 Sn2 K1 4_554 2_554 53.89(16)
K1 Sn2 K1 3_455 2_554 113.210(15)
K1 Sn2 K1 1_545 2_554 113.210(15)
O1 P1 O2 . . 110.3(3)
O1 P1 O3 . . 112.1(3)
O2 P1 O3 . . 109.1(3)
O1 P1 O4 . . 107.2(3)
O2 P1 O4 . . 112.1(3)
O3 P1 O4 . . 105.9(3)
O1 P1 K1 . 3 168.93(19)
O2 P1 K1 . 3 80.16(17)
O3 P1 K1 . 3 59.55(18)
O4 P1 K1 . 3 70.5(2)
O1 P1 K2 . . 82.78(18)
O2 P1 K2 . . 166.53(19)
O3 P1 K2 . . 61.42(18)
O4 P1 K2 . . 64.79(19)
K1 P1 K2 3 . 86.56(5)
O1 P1 K1 . 2_554 50.43(19)
O2 P1 K1 . 2_554 124.36(19)
O3 P1 K1 . 2_554 126.57(19)
O4 P1 K1 . 2_554 56.9(2)
K1 P1 K1 3 2_554 126.95(5)
K2 P1 K1 . 2_554 66.07(6)
O1 P1 K2 . 7_565 102.1(2)
O2 P1 K2 . 7_565 45.40(18)
O3 P1 K2 . 7_565 71.80(18)
O4 P1 K2 . 7_565 148.7(2)
K1 P1 K2 3 7_565 82.58(4)
K2 P1 K2 . 7_565 130.74(6)
K1 P1 K2 2_554 7_565 149.53(5)
O1 K1 O1 3_565 8 100.53(12)
O1 K1 O1 3_565 10_565 100.53(12)
O1 K1 O1 8 10_565 100.53(12)
O1 K1 O3 3_565 2 149.59(14)
O1 K1 O3 8 2 96.38(13)
O1 K1 O3 10_565 2 100.99(13)
O1 K1 O3 3_565 4_564 96.38(13)
O1 K1 O3 8 4_564 100.99(13)
O1 K1 O3 10_565 4_564 149.59(14)
O3 K1 O3 2 4_564 55.40(14)
O1 K1 O3 3_565 12_655 100.99(13)
O1 K1 O3 8 12_655 149.59(14)
O1 K1 O3 10_565 12_655 96.38(13)
O3 K1 O3 2 12_655 55.40(14)
O3 K1 O3 4_564 12_655 55.40(14)
O1 K1 O4 3_565 3_565 49.38(13)
O1 K1 O4 8 3_565 114.88(15)
O1 K1 O4 10_565 3_565 52.14(13)
O3 K1 O4 2 3_565 140.66(13)
O3 K1 O4 4_564 3_565 132.86(13)
O3 K1 O4 12_655 3_565 95.45(12)
O1 K1 O4 3_565 10_565 114.88(15)
O1 K1 O4 8 10_565 52.14(13)
O1 K1 O4 10_565 10_565 49.38(13)
O3 K1 O4 2 10_565 95.45(12)
O3 K1 O4 4_564 10_565 140.66(13)
O3 K1 O4 12_655 10_565 132.86(12)
O4 K1 O4 3_565 10_565 86.48(14)
O1 K1 O4 3_565 8 52.14(13)
O1 K1 O4 8 8 49.38(13)
O1 K1 O4 10_565 8 114.88(15)
O3 K1 O4 2 8 132.86(13)
O3 K1 O4 4_564 8 95.45(12)
O3 K1 O4 12_655 8 140.66(13)
O4 K1 O4 3_565 8 86.48(14)
O4 K1 O4 10_565 8 86.48(14)
O1 K1 O4 3_565 2 156.33(13)
O1 K1 O4 8 2 55.82(12)
O1 K1 O4 10_565 2 86.26(12)
O3 K1 O4 2 2 46.65(11)
O3 K1 O4 4_564 2 88.29(13)
O3 K1 O4 12_655 2 100.74(13)
O4 K1 O4 3_565 2 136.85(10)
O4 K1 O4 10_565 2 53.57(17)
O4 K1 O4 8 2 104.39(2)
O1 K1 O4 3_565 12_655 86.26(12)
O1 K1 O4 8 12_655 156.33(13)
O1 K1 O4 10_565 12_655 55.82(12)
O3 K1 O4 2 12_655 88.29(13)
O3 K1 O4 4_564 12_655 100.74(13)
O3 K1 O4 12_655 12_655 46.65(11)
O4 K1 O4 3_565 12_655 53.57(17)
O4 K1 O4 10_565 12_655 104.39(3)
O4 K1 O4 8 12_655 136.85(10)
O4 K1 O4 2 12_655 115.74(6)
O1 K1 O4 3_565 4_564 55.82(12)
O1 K1 O4 8 4_564 86.26(12)
O1 K1 O4 10_565 4_564 156.33(13)
O3 K1 O4 2 4_564 100.74(13)
O3 K1 O4 4_564 4_564 46.65(11)
O3 K1 O4 12_655 4_564 88.29(13)
O4 K1 O4 3_565 4_564 104.39(2)
O4 K1 O4 10_565 4_564 136.85(10)
O4 K1 O4 8 4_564 53.57(17)
O4 K1 O4 2 4_564 115.74(6)
O4 K1 O4 12_655 4_564 115.74(6)
O2 K2 O2 8_645 6_645 91.85(14)
O2 K2 O2 8_645 12_645 91.85(14)
O2 K2 O2 6_645 12_645 91.85(14)
O2 K2 O3 8_645 4_554 147.18(15)
O2 K2 O3 6_645 4_554 56.50(11)
O2 K2 O3 12_645 4_554 81.71(12)
O2 K2 O3 8_645 5 56.50(11)
O2 K2 O3 6_645 5 81.71(12)
O2 K2 O3 12_645 5 147.18(15)
O3 K2 O3 4_554 5 119.27(3)
O2 K2 O3 8_645 . 81.71(12)
O2 K2 O3 6_645 . 147.18(15)
O2 K2 O3 12_645 . 56.50(11)
O3 K2 O3 4_554 . 119.27(3)
O3 K2 O3 5 . 119.27(3)
O2 K2 O4 8_645 5 103.66(12)
O2 K2 O4 6_645 5 82.44(13)
O2 K2 O4 12_645 5 163.58(13)
O3 K2 O4 4_554 5 82.31(13)
O3 K2 O4 5 5 47.30(12)
O3 K2 O4 . 5 130.38(15)
O2 K2 O4 8_645 4_554 163.58(13)
O2 K2 O4 6_645 4_554 103.66(12)
O2 K2 O4 12_645 4_554 82.44(13)
O3 K2 O4 4_554 4_554 47.30(12)
O3 K2 O4 5 4_554 130.38(15)
O3 K2 O4 . 4_554 82.31(13)
O4 K2 O4 5 4_554 83.98(16)
O2 K2 O4 8_645 . 82.44(13)
O2 K2 O4 6_645 . 163.58(13)
O2 K2 O4 12_645 . 103.66(12)
O3 K2 O4 4_554 . 130.38(15)
O3 K2 O4 5 . 82.31(13)
O3 K2 O4 . . 47.30(12)
O4 K2 O4 5 . 83.98(16)
O4 K2 O4 4_554 . 83.98(16)
O2 K2 P1 8_645 . 93.94(9)
O2 K2 P1 6_645 . 169.50(10)
O2 K2 P1 12_645 . 79.23(9)
O3 K2 P1 4_554 . 116.07(10)
O3 K2 P1 5 . 108.78(10)
O3 K2 P1 . . 26.50(8)
O4 K2 P1 5 . 104.63(13)
O4 K2 P1 4_554 . 69.91(10)
O4 K2 P1 . . 26.76(9)
O2 K2 P1 8_645 4_554 169.50(10)
O2 K2 P1 6_645 4_554 79.23(9)
O2 K2 P1 12_645 4_554 93.94(9)
O3 K2 P1 4_554 4_554 26.50(8)
O3 K2 P1 5 4_554 116.07(10)
O3 K2 P1 . 4_554 108.78(10)
O4 K2 P1 5 4_554 69.91(10)
O4 K2 P1 4_554 4_554 26.76(9)
O4 K2 P1 . 4_554 104.63(13)
P1 K2 P1 . 4_554 95.73(6)
O2 K2 P1 8_645 5 79.23(9)
O2 K2 P1 6_645 5 93.94(9)
O2 K2 P1 12_645 5 169.50(10)
O3 K2 P1 4_554 5 108.78(10)
O3 K2 P1 5 5 26.50(8)
O3 K2 P1 . 5 116.07(10)
O4 K2 P1 5 5 26.76(9)
O4 K2 P1 4_554 5 104.63(13)
O4 K2 P1 . 5 69.91(10)
P1 K2 P1 . 5 95.73(6)
P1 K2 P1 4_554 5 95.73(6)
P1 O1 Sn2 . . 150.2(3)
P1 O1 K1 . 2_554 105.4(2)
Sn2 O1 K1 . 2_554 99.85(17)
P1 O2 Sn1 . . 130.9(3)
P1 O2 K2 . 7_565 111.9(2)
Sn1 O2 K2 . 7_565 104.22(16)
P1 O3 Al1 . 3 164.9(3)
P1 O3 Sn1 . 3 164.9(3)
Al1 O3 Sn1 3 3 0.00(5)
P1 O3 K1 . 3 93.7(2)
Al1 O3 K1 3 3 94.60(17)
Sn1 O3 K1 3 3 94.60(17)
P1 O3 K2 . . 92.1(2)
Al1 O3 K2 3 . 98.18(17)
Sn1 O3 K2 3 . 98.18(17)
K1 O3 K2 3 . 103.77(14)
P1 O4 Al2 . 5 152.0(3)
P1 O4 Sn2 . 5 152.0(3)
Al2 O4 Sn2 5 5 0.000(18)
P1 O4 K1 . 2_554 97.8(2)
Al2 O4 K1 5 2_554 94.39(18)
Sn2 O4 K1 5 2_554 94.39(18)
P1 O4 K2 . . 88.5(2)
Al2 O4 K2 5 . 118.9(2)
Sn2 O4 K2 5 . 118.9(2)
K1 O4 K2 2_554 . 77.14(14)
P1 O4 K1 . 3 82.7(2)
Al2 O4 K1 5 3 88.54(19)
Sn2 O4 K1 5 3 88.54(19)
K1 O4 K1 2_554 3 172.37(18)
K2 O4 K1 . 3 95.27(14)

loop_
_geom_bond_atom_site_label_1
_geom_bond_atom_site_label_2
_geom_bond_site_symmetry_2
_geom_bond_distance
Sn1 O3 12_655 1.961(4)
Sn1 O3 2 1.961(4)
Sn1 O3 4_564 1.961(4)
Sn1 O2 7_564 1.966(4)
Sn1 O2 6_655 1.966(4)
Sn1 O2 . 1.966(4)
Sn2 O1 . 1.951(4)
Sn2 O1 2 1.951(4)
Sn2 O1 3 1.951(4)
Sn2 O4 11_455 1.960(5)
Sn2 O4 8_545 1.960(5)
Sn2 O4 4_554 1.960(5)
P1 O1 . 1.511(4)
P1 O2 . 1.525(4)
P1 O3 . 1.521(4)
P1 O4 . 1.535(5)
K1 O1 3_565 2.847(5)
K1 O1 8 2.847(5)
K1 O1 10_565 2.847(5)
K1 O3 2 2.916(5)
K1 O3 4_564 2.916(5)
K1 O3 12_655 2.916(5)
K1 O4 3_565 3.011(6)
K1 O4 10_565 3.011(6)
K1 O4 8 3.011(6)
K1 O4 2 3.208(5)
K1 O4 12_655 3.208(5)
K1 O4 4_564 3.208(5)
K2 O2 8_645 2.811(5)
K2 O2 6_645 2.811(5)
K2 O2 12_645 2.811(5)
K2 O3 4_554 2.994(5)
K2 O3 5 2.994(5)
K2 O3 . 2.994(5)
K2 O4 5 3.084(5)
K2 O4 4_554 3.084(5)
K2 O4 . 3.084(5)
O1 K1 2_554 2.847(5)
O2 K2 7_565 2.811(5)
O3 Al1 3 1.961(4)
O3 Sn1 3 1.961(4)
O3 K1 3 2.915(5)
O4 Al2 5 1.960(5)
O4 Sn2 5 1.960(5)
O4 K1 2_554 3.011(6)
O4 K1 3 3.208(5)
